data_2205891
loop_
_publ_author_name
'Hern\'andez-Ortega, Sim\'on'
'Parra Delgado, Hortensia '
'Mart\'inez, Mariano'

_publ_section_title
;
 Incaniline (isoargentatin A) from <i>Parthenium argentatum</i>
;
_journal_issue 6
_journal_name_full 'Acta Crystallographica Section E'
_journal_page_first o1921
_journal_page_last o1923
_journal_paper_doi 10.1107/S1600536805016429
_journal_volume 61
_journal_year 2005
_chemical_formula_iupac 'C30 H48 O4'
_chemical_formula_moiety 'C30 H48 O4'
_chemical_formula_sum 'C30 H48 O4'
_chemical_formula_weight 472.68
_chemical_name_common Incanilin
_chemical_name_systematic
;
(20S,24R)-Incanilin
;
_space_group_IT_number 20
_symmetry_cell_setting orthorhombic
_symmetry_space_group_name_Hall 'C 2c 2'
_symmetry_space_group_name_H-M 'C 2 2 21'
_atom_sites_solution_hydrogens geom
_atom_sites_solution_primary direct
_atom_sites_solution_secondary difmap
_audit_creation_method SHELXL97
_cell_angle_alpha 90.00
_cell_angle_beta 90.00
_cell_angle_gamma 90.00
_cell_formula_units_Z 8
_cell_length_a 13.9158(7)
_cell_length_b 14.8078(8)
_cell_length_c 26.3807(14)
_cell_measurement_reflns_used 8001
_cell_measurement_temperature 291(2)
_cell_measurement_theta_max 30.96
_cell_measurement_theta_min 2.15
_cell_volume 5436.1(5)
_computing_cell_refinement 'SAINT (Bruker, 2001)'
_computing_data_collection 'SMART (Bruker, 2001)'
_computing_data_reduction SAINT
_computing_molecular_graphics SHELXTL
_computing_publication_material 'SHELXTL and PARST95 (Nardelli, 1995)'
_computing_structure_refinement SHELXTL
_computing_structure_solution 'SHELXTL (Bruker, 2000)'
_diffrn_ambient_temperature 293(2)
_diffrn_measured_fraction_theta_full 1.000
_diffrn_measured_fraction_theta_max 1.000
_diffrn_measurement_device_type 'Bruker SMART APEX CCD area-detector'
_diffrn_measurement_method '\f and \w'
_diffrn_radiation_monochromator graphite
_diffrn_radiation_source 'fine-focus sealed tube'
_diffrn_radiation_type MoK\a
_diffrn_radiation_wavelength 0.71073
_diffrn_reflns_av_R_equivalents 0.0465
_diffrn_reflns_av_sigmaI/netI 0.0318
_diffrn_reflns_limit_h_max 16
_diffrn_reflns_limit_h_min -16
_diffrn_reflns_limit_k_max 17
_diffrn_reflns_limit_k_min -17
_diffrn_reflns_limit_l_max 31
_diffrn_reflns_limit_l_min -31
_diffrn_reflns_number 22368
_diffrn_reflns_theta_full 25.00
_diffrn_reflns_theta_max 25.00
_diffrn_reflns_theta_min 2.01
_diffrn_standards_decay_% 0
_diffrn_standards_number 0
_exptl_absorpt_coefficient_mu 0.074
_exptl_absorpt_correction_type none
_exptl_crystal_colour colourless
_exptl_crystal_density_diffrn 1.155
_exptl_crystal_density_method 'not measured'
_exptl_crystal_description prism
_exptl_crystal_F_000 2080
_exptl_crystal_size_max 0.40
_exptl_crystal_size_mid 0.30
_exptl_crystal_size_min 0.30
_refine_diff_density_max 0.170
_refine_diff_density_min -0.163
_refine_ls_extinction_method none
_refine_ls_goodness_of_fit_ref 1.024
_refine_ls_hydrogen_treatment constr
_refine_ls_matrix_type full
_refine_ls_number_parameters 309
_refine_ls_number_reflns 2652
_refine_ls_number_restraints 6
_refine_ls_restrained_S_all 1.072
_refine_ls_R_factor_all 0.0618
_refine_ls_R_factor_gt 0.0494
_refine_ls_shift/su_max 0.006
_refine_ls_shift/su_mean 0.000
_refine_ls_structure_factor_coef Fsqd
_refine_ls_weighting_details 'calc w = 1/[\s^2^(Fo^2^)+(0.0707P)^2^] where P = (Fo^2^+2Fc^2^)/3'
_refine_ls_weighting_scheme calc
_refine_ls_wR_factor_gt 0.1114
_refine_ls_wR_factor_ref 0.1166
_reflns_number_gt 2096
_reflns_number_total 2652
_reflns_threshold_expression I>2\s(I)
_cod_data_source_file ci6569.cif
_cod_data_source_block I
_cod_depositor_comments
;
The following automatic conversions were performed:
'_symmetry_cell_setting' value 'Orthorhombic' changed to 'orthorhombic'
according to '/home/saulius/struct/CIF-dictionaries/cif_core.dic'
dictionary named 'cif_core.dic' version 2.4.1 from 2010-06-29.

Automatic conversion script
Id: cif_fix_enum 1527 2010-12-29 10:47:43Z saulius 

The following automatic conversions were performed:

'_symmetry_cell_setting' value 'Orthorhombic' changed to
'orthorhombic' according to
/home/saulius/struct/CIF-dictionaries/cif_core.dic dictionary named
'cif_core.dic' version 2.4.1 from 2010-06-29.

Automatic conversion script
Id: cif_fix_values 1715 2011-07-08 13:25:40Z adriana 
;
_cod_database_code 2205891

loop_
_symmetry_equiv_pos_as_xyz
'x, y, z'
'-x, -y, z+1/2'
'-x, y, -z+1/2'
'x, -y, -z'
'x+1/2, y+1/2, z'
'-x+1/2, -y+1/2, z+1/2'
'-x+1/2, y+1/2, -z+1/2'
'x+1/2, -y+1/2, -z'

loop_
_atom_site_label
_atom_site_fract_x
_atom_site_fract_y
_atom_site_fract_z
_atom_site_U_iso_or_equiv
_atom_site_adp_type
_atom_site_calc_flag
_atom_site_refinement_flags
_atom_site_occupancy
_atom_site_type_symbol
O1 0.1622(2) 1.1890(2) 0.80297(11) 0.1013(10) Uani d . 1 O
O2 0.0448(2) 0.62575(16) 0.54585(11) 0.0829(8) Uani d . 1 O
H2 0.0581 0.5771 0.5589 0.124 Uiso calc R 1 H
O3 -0.01747(16) 0.73486(17) 0.46729(9) 0.0700(7) Uani d . 1 O
O4 0.0341(4) 0.5554(2) 0.44942(11) 0.1307(15) Uani d U 1 O
H4 0.0891 0.5514 0.4604 0.196 Uiso calc R 1 H
C1 0.0801(3) 1.1257(2) 0.68383(13) 0.0612(9) Uani d . 1 C
H1A 0.0579 1.1548 0.6531 0.073 Uiso calc R 1 H
H1B 0.0241 1.1066 0.7029 0.073 Uiso calc R 1 H
C2 0.1370(3) 1.1936(2) 0.71529(15) 0.0739(10) Uani d . 1 C
H2A 0.1893 1.2172 0.6949 0.089 Uiso calc R 1 H
H2B 0.0954 1.2437 0.7242 0.089 Uiso calc R 1 H
C3 0.1770(3) 1.1539(2) 0.76229(15) 0.0692(10) Uani d . 1 C
C4 0.2342(3) 1.0673(2) 0.75658(14) 0.0659(10) Uani d . 1 C
C5 0.1795(2) 1.0024(2) 0.71974(12) 0.0549(8) Uani d . 1 C
H5 0.1221 0.9842 0.7387 0.066 Uiso calc R 1 H
C6 0.2316(3) 0.9148(2) 0.70922(14) 0.0681(10) Uani d . 1 C
H6A 0.2604 0.8925 0.7403 0.082 Uiso calc R 1 H
H6B 0.2827 0.9253 0.6849 0.082 Uiso calc R 1 H
C7 0.1620(3) 0.8449(2) 0.68838(13) 0.0622(9) Uani d . 1 C
H7A 0.1984 0.7986 0.6708 0.075 Uiso calc R 1 H
H7B 0.1292 0.8162 0.7166 0.075 Uiso calc R 1 H
C8 0.0884(2) 0.8822(2) 0.65290(11) 0.0474(7) Uani d . 1 C
C9 0.0767(2) 0.97027(19) 0.64417(11) 0.0456(7) Uani d . 1 C
C10 0.1397(2) 1.04256(19) 0.66974(11) 0.0471(7) Uani d . 1 C
C11 0.0036(3) 1.0041(2) 0.60617(13) 0.0560(8) Uani d . 1 C
H11A 0.0374 1.0408 0.5815 0.067 Uiso calc R 1 H
H11B -0.0405 1.0437 0.6240 0.067 Uiso calc R 1 H
C12 -0.0563(2) 0.9344(2) 0.57703(13) 0.0572(8) Uani d . 1 C
H12A -0.1178 0.9269 0.5938 0.069 Uiso calc R 1 H
H12B -0.0685 0.9568 0.5431 0.069 Uiso calc R 1 H
C13 -0.0064(2) 0.8434(2) 0.57354(12) 0.0481(7) Uani d . 1 C
C14 0.0191(2) 0.81489(19) 0.62927(12) 0.0497(8) Uani d . 1 C
C15 0.0532(3) 0.7177(2) 0.62141(13) 0.0633(9) Uani d . 1 C
H15A 0.1198 0.7166 0.6106 0.076 Uiso calc R 1 H
H15B 0.0473 0.6834 0.6526 0.076 Uiso calc R 1 H
C16 -0.0117(3) 0.6782(2) 0.58043(13) 0.0629(9) Uani d . 1 C
H16 -0.0592 0.6386 0.5965 0.076 Uiso calc R 1 H
C17 -0.0654(2) 0.7602(2) 0.55577(12) 0.0552(8) Uani d . 1 C
H17 -0.1255 0.7645 0.5750 0.066 Uiso calc R 1 H
C18 0.0837(2) 0.8536(2) 0.54100(12) 0.0547(8) Uani d . 1 C
H18A 0.0657 0.8710 0.5073 0.082 Uiso calc R 1 H
H18B 0.1175 0.7971 0.5399 0.082 Uiso calc R 1 H
H18C 0.1245 0.8991 0.5554 0.082 Uiso calc R 1 H
C19 0.2172(3) 1.0698(2) 0.63072(13) 0.0656(9) Uani d . 1 C
H19A 0.1867 1.0939 0.6010 0.098 Uiso calc R 1 H
H19B 0.2544 1.0176 0.6216 0.098 Uiso calc R 1 H
H19C 0.2586 1.1147 0.6453 0.098 Uiso calc R 1 H
C20 -0.0985(2) 0.7498(3) 0.50019(14) 0.0648(9) Uani d . 1 C
C21 -0.1530(3) 0.8322(3) 0.48138(15) 0.0826(12) Uani d . 1 C
H21A -0.1123 0.8844 0.4834 0.124 Uiso calc R 1 H
H21B -0.2090 0.8414 0.5020 0.124 Uiso calc R 1 H
H21C -0.1722 0.8229 0.4468 0.124 Uiso calc R 1 H
C22 -0.1589(3) 0.6643(3) 0.49290(15) 0.0867(13) Uani d . 1 C
H22A -0.2259 0.6753 0.5009 0.104 Uiso calc R 1 H
H22B -0.1353 0.6153 0.5139 0.104 Uiso calc R 1 H
C23 -0.1457(3) 0.6431(4) 0.43637(18) 0.1170(19) Uani d . 1 C
H23A -0.1966 0.6700 0.4163 0.140 Uiso calc R 1 H
H23B -0.1450 0.5785 0.4305 0.140 Uiso calc R 1 H
C24 -0.0476(3) 0.6855(3) 0.42325(15) 0.0756(11) Uani d . 1 C
H24 -0.0560 0.7278 0.3950 0.091 Uiso calc R 1 H
C25 0.0315(3) 0.6188(3) 0.40991(14) 0.0763(11) Uani d . 1 C
C26 0.0071(4) 0.5688(3) 0.36051(15) 0.0978(14) Uani d . 1 C
H26A 0.0576 0.5271 0.3525 0.147 Uiso calc R 1 H
H26B 0.0005 0.6117 0.3334 0.147 Uiso calc R 1 H
H26C -0.0522 0.5365 0.3647 0.147 Uiso calc R 1 H
C27 0.1275(3) 0.6654(3) 0.40570(16) 0.0827(12) Uani d . 1 C
H27A 0.1415 0.6962 0.4369 0.124 Uiso calc R 1 H
H27B 0.1256 0.7084 0.3785 0.124 Uiso calc R 1 H
H27C 0.1766 0.6215 0.3991 0.124 Uiso calc R 1 H
C28 -0.0683(3) 0.8116(3) 0.66522(13) 0.0703(10) Uani d . 1 C
H28A -0.0475 0.7939 0.6985 0.105 Uiso calc R 1 H
H28B -0.1142 0.7687 0.6527 0.105 Uiso calc R 1 H
H28C -0.0975 0.8703 0.6669 0.105 Uiso calc R 1 H
C29 0.2413(4) 1.0234(3) 0.80873(15) 0.0989(15) Uani d . 1 C
H29A 0.2749 1.0631 0.8314 0.148 Uiso calc R 1 H
H29B 0.2755 0.9673 0.8060 0.148 Uiso calc R 1 H
H29C 0.1779 1.0122 0.8216 0.148 Uiso calc R 1 H
C30 0.3364(3) 1.0917(3) 0.73858(16) 0.0834(12) Uani d . 1 C
H30A 0.3329 1.1213 0.7063 0.125 Uiso calc R 1 H
H30B 0.3740 1.0376 0.7355 0.125 Uiso calc R 1 H
H30C 0.3660 1.1313 0.7628 0.125 Uiso calc R 1 H

loop_
_atom_site_aniso_label
_atom_site_aniso_U_11
_atom_site_aniso_U_22
_atom_site_aniso_U_33
_atom_site_aniso_U_12
_atom_site_aniso_U_13
_atom_site_aniso_U_23
O1 0.110(2) 0.109(2) 0.085(2) -0.0281(19) 0.0124(18) -0.0389(19)
O2 0.111(2) 0.0494(14) 0.0884(18) 0.0020(16) 0.0052(17) -0.0107(14)
O3 0.0586(14) 0.0807(16) 0.0706(14) -0.0268(13) 0.0120(12) -0.0273(13)
O4 0.261(5) 0.0552(15) 0.0758(19) -0.016(2) 0.003(3) -0.0017(15)
C1 0.066(2) 0.0462(18) 0.072(2) -0.0023(17) 0.0012(19) -0.0016(17)
C2 0.087(3) 0.0494(19) 0.085(3) -0.003(2) -0.002(2) -0.013(2)
C3 0.070(2) 0.071(2) 0.067(2) -0.030(2) 0.004(2) -0.016(2)
C4 0.077(2) 0.060(2) 0.061(2) -0.021(2) -0.0104(19) 0.0007(18)
C5 0.0578(19) 0.0500(17) 0.0570(18) -0.0098(17) -0.0066(16) 0.0047(15)
C6 0.073(2) 0.056(2) 0.075(2) 0.0031(19) -0.024(2) 0.0060(18)
C7 0.084(3) 0.0427(17) 0.060(2) 0.0046(18) -0.0165(19) 0.0007(15)
C8 0.0568(18) 0.0403(16) 0.0450(16) 0.0016(15) 0.0007(15) 0.0068(14)
C9 0.0474(17) 0.0433(17) 0.0461(17) -0.0007(14) -0.0001(14) 0.0037(13)
C10 0.0520(17) 0.0373(15) 0.0520(17) -0.0027(15) 0.0023(15) 0.0028(14)
C11 0.0614(19) 0.0445(15) 0.062(2) 0.0006(17) -0.0091(17) 0.0049(15)
C12 0.0548(19) 0.054(2) 0.063(2) -0.0005(17) -0.0066(17) 0.0062(17)
C13 0.0472(17) 0.0482(16) 0.0488(17) -0.0072(15) -0.0019(15) 0.0029(14)
C14 0.0603(19) 0.0398(15) 0.0490(17) -0.0063(15) 0.0001(16) 0.0057(14)
C15 0.084(2) 0.0408(17) 0.066(2) -0.0037(17) -0.0036(19) 0.0040(16)
C16 0.077(2) 0.0449(18) 0.067(2) -0.0164(18) 0.011(2) -0.0008(16)
C17 0.0516(18) 0.0535(19) 0.060(2) -0.0151(16) 0.0091(15) -0.0009(16)
C18 0.0543(18) 0.0575(19) 0.0524(18) -0.0144(16) -0.0013(16) 0.0027(15)
C19 0.069(2) 0.065(2) 0.064(2) -0.0093(19) 0.0018(19) 0.0010(19)
C20 0.0508(18) 0.081(2) 0.0624(19) -0.0196(19) 0.0065(17) -0.0146(19)
C21 0.071(2) 0.111(3) 0.066(2) -0.003(3) -0.014(2) -0.007(2)
C22 0.072(2) 0.111(3) 0.077(3) -0.046(3) 0.008(2) -0.023(2)
C23 0.091(3) 0.157(5) 0.103(3) -0.063(3) 0.024(3) -0.055(3)
C24 0.074(2) 0.086(3) 0.067(2) -0.029(2) 0.007(2) -0.020(2)
C25 0.111(3) 0.057(2) 0.060(2) -0.012(2) 0.001(2) -0.0090(19)
C26 0.122(4) 0.102(3) 0.070(3) -0.018(3) 0.007(3) -0.030(2)
C27 0.078(3) 0.082(3) 0.089(3) 0.007(2) -0.001(2) -0.013(2)
C28 0.084(3) 0.067(2) 0.060(2) -0.019(2) 0.0113(19) 0.0015(18)
C29 0.127(4) 0.100(3) 0.069(2) -0.041(3) -0.032(3) 0.005(2)
C30 0.068(2) 0.085(3) 0.098(3) -0.020(2) -0.015(2) -0.004(2)

loop_
_atom_type_symbol
_atom_type_description
_atom_type_scat_dispersion_real
_atom_type_scat_dispersion_imag
_atom_type_scat_source
C C 0.0033 0.0016 'International Tables Vol C Tables 4.2.6.8 and 6.1.1.4'
H H 0.0000 0.0000 'International Tables Vol C Tables 4.2.6.8 and 6.1.1.4'
O O 0.0106 0.0060 'International Tables Vol C Tables 4.2.6.8 and 6.1.1.4'

loop_
_geom_angle_atom_site_label_1
_geom_angle_atom_site_label_2
_geom_angle_atom_site_label_3
_geom_angle
_geom_angle_publ_flag
C16 O2 H2 109.5 ?
C24 O3 C20 109.7(2) yes
C25 O4 H4 109.5 ?
C2 C1 C10 112.4(3) ?
C2 C1 H1A 109.1 ?
C10 C1 H1A 109.1 ?
C2 C1 H1B 109.1 ?
C10 C1 H1B 109.1 ?
H1A C1 H1B 107.9 ?
C3 C2 C1 112.9(3) ?
C3 C2 H2A 109.0 ?
C1 C2 H2A 109.0 ?
C3 C2 H2B 109.0 ?
C1 C2 H2B 109.0 ?
H2A C2 H2B 107.8 ?
O1 C3 C2 120.6(4) yes
O1 C3 C4 122.7(4) yes
C2 C3 C4 116.7(3) ?
C3 C4 C29 107.7(3) ?
C3 C4 C30 108.4(3) ?
C29 C4 C30 108.5(3) ?
C3 C4 C5 109.0(3) ?
C29 C4 C5 109.3(3) ?
C30 C4 C5 113.7(3) ?
C6 C5 C10 110.1(3) ?
C6 C5 C4 114.0(3) ?
C10 C5 C4 117.9(3) ?
C6 C5 H5 104.4 ?
C10 C5 H5 104.4 ?
C4 C5 H5 104.4 ?
C5 C6 C7 110.1(3) ?
C5 C6 H6A 109.6 ?
C7 C6 H6A 109.6 ?
C5 C6 H6B 109.6 ?
C7 C6 H6B 109.6 ?
H6A C6 H6B 108.1 ?
C8 C7 C6 114.3(3) ?
C8 C7 H7A 108.7 ?
C6 C7 H7A 108.7 ?
C8 C7 H7B 108.7 ?
C6 C7 H7B 108.7 ?
H7A C7 H7B 107.6 ?
C9 C8 C7 123.6(3) ?
C9 C8 C14 119.5(3) ?
C7 C8 C14 116.7(2) ?
C8 C9 C11 121.4(3) ?
C8 C9 C10 122.3(3) ?
C11 C9 C10 116.3(2) ?
C1 C10 C9 110.9(2) ?
C1 C10 C19 109.3(3) ?
C9 C10 C19 106.7(2) ?
C1 C10 C5 107.2(3) ?
C9 C10 C5 108.1(2) ?
C19 C10 C5 114.7(3) ?
C9 C11 C12 118.3(3) ?
C9 C11 H11A 107.7 ?
C12 C11 H11A 107.7 ?
C9 C11 H11B 107.7 ?
C12 C11 H11B 107.7 ?
H11A C11 H11B 107.1 ?
C13 C12 C11 112.3(3) ?
C13 C12 H12A 109.1 ?
C11 C12 H12A 109.1 ?
C13 C12 H12B 109.1 ?
C11 C12 H12B 109.1 ?
H12A C12 H12B 107.9 ?
C12 C13 C18 108.7(3) ?
C12 C13 C17 118.8(3) ?
C18 C13 C17 110.0(3) ?
C12 C13 C14 106.6(3) ?
C18 C13 C14 111.5(2) ?
C17 C13 C14 100.9(2) ?
C8 C14 C15 118.4(3) ?
C8 C14 C28 105.6(3) ?
C15 C14 C28 107.3(3) ?
C8 C14 C13 110.6(2) ?
C15 C14 C13 101.3(2) ?
C28 C14 C13 113.9(3) ?
C16 C15 C14 105.9(3) ?
C16 C15 H15A 110.6 ?
C14 C15 H15A 110.6 ?
C16 C15 H15B 110.6 ?
C14 C15 H15B 110.6 ?
H15A C15 H15B 108.7 ?
O2 C16 C15 109.6(3) yes
O2 C16 C17 114.6(3) yes
C15 C16 C17 106.2(2) ?
O2 C16 H16 108.7 ?
C15 C16 H16 108.7 ?
C17 C16 H16 108.7 ?
C20 C17 C13 121.5(3) ?
C20 C17 C16 117.3(3) ?
C13 C17 C16 103.7(2) ?
C20 C17 H17 104.1 ?
C13 C17 H17 104.1 ?
C16 C17 H17 104.1 ?
C13 C18 H18A 109.5 ?
C13 C18 H18B 109.5 ?
H18A C18 H18B 109.5 ?
C13 C18 H18C 109.5 ?
H18A C18 H18C 109.5 ?
H18B C18 H18C 109.5 ?
C10 C19 H19A 109.5 ?
C10 C19 H19B 109.5 ?
H19A C19 H19B 109.5 ?
C10 C19 H19C 109.5 ?
H19A C19 H19C 109.5 ?
H19B C19 H19C 109.5 ?
O3 C20 C21 108.5(3) yes
O3 C20 C22 103.1(3) yes
C21 C20 C22 110.4(3) ?
O3 C20 C17 110.8(3) yes
C21 C20 C17 112.2(3) ?
C22 C20 C17 111.4(3) ?
C20 C21 H21A 109.5 ?
C20 C21 H21B 109.5 ?
H21A C21 H21B 109.5 ?
C20 C21 H21C 109.5 ?
H21A C21 H21C 109.5 ?
H21B C21 H21C 109.5 ?
C20 C22 C23 103.0(3) ?
C20 C22 H22A 111.2 ?
C23 C22 H22A 111.2 ?
C20 C22 H22B 111.2 ?
C23 C22 H22B 111.2 ?
H22A C22 H22B 109.1 ?
C22 C23 C24 103.9(3) ?
C22 C23 H23A 111.0 ?
C24 C23 H23A 111.0 ?
C22 C23 H23B 111.0 ?
C24 C23 H23B 111.0 ?
H23A C23 H23B 109.0 ?
O3 C24 C25 107.8(3) yes
O3 C24 C23 106.5(3) yes
C25 C24 C23 115.4(4) ?
O3 C24 H24 109.0 ?
C25 C24 H24 109.0 ?
C23 C24 H24 109.0 ?
O4 C25 C27 109.8(4) yes
O4 C25 C24 106.3(3) yes
C27 C25 C24 111.2(3) ?
O4 C25 C26 108.2(3) yes
C27 C25 C26 110.8(3) ?
C24 C25 C26 110.4(4) ?
C25 C26 H26A 109.5 ?
C25 C26 H26B 109.5 ?
H26A C26 H26B 109.5 ?
C25 C26 H26C 109.5 ?
H26A C26 H26C 109.5 ?
H26B C26 H26C 109.5 ?
C25 C27 H27A 109.5 ?
C25 C27 H27B 109.5 ?
H27A C27 H27B 109.5 ?
C25 C27 H27C 109.5 ?
H27A C27 H27C 109.5 ?
H27B C27 H27C 109.5 ?
C14 C28 H28A 109.5 ?
C14 C28 H28B 109.5 ?
H28A C28 H28B 109.5 ?
C14 C28 H28C 109.5 ?
H28A C28 H28C 109.5 ?
H28B C28 H28C 109.5 ?
C4 C29 H29A 109.5 ?
C4 C29 H29B 109.5 ?
H29A C29 H29B 109.5 ?
C4 C29 H29C 109.5 ?
H29A C29 H29C 109.5 ?
H29B C29 H29C 109.5 ?
C4 C30 H30A 109.5 ?
C4 C30 H30B 109.5 ?
H30A C30 H30B 109.5 ?
C4 C30 H30C 109.5 ?
H30A C30 H30C 109.5 ?
H30B C30 H30C 109.5 ?

loop_
_geom_bond_atom_site_label_1
_geom_bond_atom_site_label_2
_geom_bond_distance
_geom_bond_publ_flag
O1 C3 1.210(4) yes
O2 C16 1.433(4) yes
O2 H2 0.82 ?
O3 C24 1.435(4) yes
O3 C20 1.439(4) yes
O4 C25 1.404(5) yes
O4 H4 0.82 ?
C1 C2 1.525(5) yes
C1 C10 1.530(4) yes
C1 H1A 0.97 ?
C1 H1B 0.97 ?
C2 C3 1.481(5) yes
C2 H2A 0.97 ?
C2 H2B 0.97 ?
C3 C4 1.517(5) yes
C4 C29 1.524(5) ?
C4 C30 1.543(5) ?
C4 C5 1.564(5) yes
C5 C6 1.512(5) ?
C5 C10 1.549(4) yes
C5 H5 0.98 ?
C6 C7 1.521(5) ?
C6 H6A 0.97 ?
C6 H6B 0.97 ?
C7 C8 1.493(4) ?
C7 H7A 0.97 ?
C7 H7B 0.97 ?
C8 C9 1.335(4) ?
C8 C14 1.520(4) ?
C9 C11 1.513(4) ?
C9 C10 1.540(4) ?
C10 C19 1.544(5) ?
C11 C12 1.533(5) ?
C11 H11A 0.97 ?
C11 H11B 0.97 ?
C12 C13 1.519(4) ?
C12 H12A 0.97 ?
C12 H12B 0.97 ?
C13 C18 1.527(5) ?
C13 C17 1.553(4) ?
C13 C14 1.570(4) ?
C14 C15 1.529(4) ?
C14 C28 1.543(5) ?
C15 C16 1.525(5) ?
C15 H15A 0.97 ?
C15 H15B 0.97 ?
C16 C17 1.567(5) ?
C16 H16 0.98 ?
C17 C20 1.544(5) ?
C17 H17 0.98 ?
C18 H18A 0.96 ?
C18 H18B 0.96 ?
C18 H18C 0.96 ?
C19 H19A 0.96 ?
C19 H19B 0.96 ?
C19 H19C 0.96 ?
C20 C21 1.521(6) ?
C20 C22 1.532(5) ?
C21 H21A 0.96 ?
C21 H21B 0.96 ?
C21 H21C 0.96 ?
C22 C23 1.535(6) ?
C22 H22A 0.97 ?
C22 H22B 0.97 ?
C23 C24 1.541(6) ?
C23 H23A 0.97 ?
C23 H23B 0.97 ?
C24 C25 1.520(6) ?
C24 H24 0.98 ?
C25 C27 1.507(6) ?
C25 C26 1.537(5) ?
C26 H26A 0.96 ?
C26 H26B 0.96 ?
C26 H26C 0.96 ?
C27 H27A 0.96 ?
C27 H27B 0.96 ?
C27 H27C 0.96 ?
C28 H28A 0.96 ?
C28 H28B 0.96 ?
C28 H28C 0.96 ?
C29 H29A 0.96 ?
C29 H29B 0.96 ?
C29 H29C 0.96 ?
C30 H30A 0.96 ?
C30 H30B 0.96 ?
C30 H30C 0.96 ?

loop_
_geom_hbond_atom_site_label_D
_geom_hbond_atom_site_label_H
_geom_hbond_atom_site_label_A
_geom_hbond_site_symmetry_A
_geom_hbond_distance_DH
_geom_hbond_distance_HA
_geom_hbond_distance_DA
_geom_hbond_angle_DHA
_geom_hbond_publ_flag
O2 H2 O4 4_566 0.82 2.00 2.689(4) 141 yes

loop_
_geom_torsion_atom_site_label_1
_geom_torsion_atom_site_label_2
_geom_torsion_atom_site_label_3
_geom_torsion_atom_site_label_4
_geom_torsion
_geom_torsion_publ_flag
C10 C1 C2 C3 -56.7(4) yes
C1 C2 C3 O1 -127.1(4) ?
C1 C2 C3 C4 51.3(5) yes
O1 C3 C4 C29 15.7(5) ?
C2 C3 C4 C29 -162.6(3) ?
O1 C3 C4 C30 -101.5(4) ?
C2 C3 C4 C30 80.1(4) ?
O1 C3 C4 C5 134.3(4) ?
C2 C3 C4 C5 -44.1(4) ?
C3 C4 C5 C6 177.6(3) ?
C29 C4 C5 C6 -64.9(4) ?
C30 C4 C5 C6 56.5(4) ?
C3 C4 C5 C10 46.1(4) ?
C29 C4 C5 C10 163.6(3) ?
C30 C4 C5 C10 -74.9(4) ?
C10 C5 C6 C7 -63.5(4) ?
C4 C5 C6 C7 161.3(3) ?
C5 C6 C7 C8 38.1(4) ?
C6 C7 C8 C9 -7.2(5) ?
C6 C7 C8 C14 177.7(3) ?
C7 C8 C9 C11 177.5(3) yes
C14 C8 C9 C11 -7.6(5) ?
C7 C8 C9 C10 0.8(5) yes
C14 C8 C9 C10 175.7(3) ?
C2 C1 C10 C9 172.6(3) ?
C2 C1 C10 C19 -70.1(4) ?
C2 C1 C10 C5 54.9(4) ?
C8 C9 C10 C1 -141.7(3) ?
C11 C9 C10 C1 41.5(4) ?
C8 C9 C10 C19 99.3(3) ?
C11 C9 C10 C19 -77.5(3) ?
C8 C9 C10 C5 -24.5(4) ?
C11 C9 C10 C5 158.7(3) ?
C6 C5 C10 C1 174.7(3) ?
C4 C5 C10 C1 -52.1(4) ?
C6 C5 C10 C9 55.2(3) ?
C4 C5 C10 C9 -171.6(3) ?
C6 C5 C10 C19 -63.7(3) ?
C4 C5 C10 C19 69.5(4) ?
C8 C9 C11 C12 -0.9(5) yes
C10 C9 C11 C12 176.0(3) yes
C9 C11 C12 C13 -24.6(4) ?
C11 C12 C13 C18 -66.2(3) ?
C11 C12 C13 C17 167.0(3) ?
C11 C12 C13 C14 54.1(3) yes
C9 C8 C14 C15 156.1(3) ?
C7 C8 C14 C15 -28.6(4) ?
C9 C8 C14 C28 -83.7(3) ?
C7 C8 C14 C28 91.5(3) ?
C9 C8 C14 C13 39.9(4) ?
C7 C8 C14 C13 -144.8(3) ?
C12 C13 C14 C8 -62.3(3) ?
C18 C13 C14 C8 56.2(3) ?
C17 C13 C14 C8 173.0(2) ?
C12 C13 C14 C15 171.3(3) ?
C18 C13 C14 C15 -70.2(3) ?
C17 C13 C14 C15 46.6(3) ?
C12 C13 C14 C28 56.4(3) ?
C18 C13 C14 C28 174.9(3) ?
C17 C13 C14 C28 -68.3(3) ?
C8 C14 C15 C16 -158.5(3) ?
C28 C14 C15 C16 82.2(3) ?
C13 C14 C15 C16 -37.5(3) ?
C14 C15 C16 O2 138.1(3) ?
C14 C15 C16 C17 13.7(3) ?
C12 C13 C17 C20 71.1(4) ?
C18 C13 C17 C20 -55.1(4) ?
C14 C13 C17 C20 -173.0(3) ?
C12 C13 C17 C16 -154.1(3) ?
C18 C13 C17 C16 79.7(3) ?
C14 C13 C17 C16 -38.2(3) ?
O2 C16 C17 C20 31.7(4) ?
C15 C16 C17 C20 152.9(3) ?
O2 C16 C17 C13 -105.3(3) ?
C15 C16 C17 C13 15.8(3) yes
C24 O3 C20 C21 -83.0(4) ?
C24 O3 C20 C22 34.0(4) ?
C24 O3 C20 C17 153.3(3) ?
C13 C17 C20 O3 68.2(4) ?
C16 C17 C20 O3 -60.8(4) ?
C13 C17 C20 C21 -53.2(4) ?
C16 C17 C20 C21 177.7(3) ?
C13 C17 C20 C22 -177.6(3) ?
C16 C17 C20 C22 53.4(4) ?
O3 C20 C22 C23 -36.6(4) yes
C21 C20 C22 C23 79.2(4) ?
C17 C20 C22 C23 -155.4(4) ?
C20 C22 C23 C24 26.2(5) ?
C20 O3 C24 C25 -141.7(3) ?
C20 O3 C24 C23 -17.2(5) ?
C22 C23 C24 O3 -6.7(5) ?
C22 C23 C24 C25 112.9(4) ?
O3 C24 C25 O4 67.2(4) ?
C23 C24 C25 O4 -51.7(5) ?
O3 C24 C25 C27 -52.3(4) ?
C23 C24 C25 C27 -171.2(4) ?
O3 C24 C25 C26 -175.6(3) ?
C23 C24 C25 C26 65.5(5) ?

loop_
_cod_related_entry_id
_cod_related_entry_database
_cod_related_entry_code
1 ChemSpider 21173345
